data_2217127
loop_
_publ_author_name
'G\"orls, Helmar'
'Johannes Notni'
'Anders, Ernst'

_publ_section_title
;[(1-Azulenyl)methanethiolato-\k<i>S</i>](1,4,8,12-tetraazacyclopentadecane-\k^4^<i>N</i>)zinc(II)
 perchlorate
;
_journal_coeditor_code HY2083
_journal_issue 1
_journal_name_full 'Acta Crystallographica Section E'
_journal_page_first m203
_journal_page_last m203
_journal_paper_doi 10.1107/S1600536807047514
_journal_volume 64
_journal_year 2008
_chemical_formula_iupac '[Zn (C11 H26 N4) (C11 H9 S)] Cl O4'
_chemical_formula_moiety 'C22 H35 N4 S Zn +, Cl O4 -'
_chemical_formula_sum 'C22 H35 Cl N4 O4 S Zn'
_chemical_formula_weight 552.42
_chemical_name_systematic
;
[(1-Azulenyl)methanethiolato-\kS](1,4,8,12-tetraazacyclopentadecane-\
\k^4^N)zinc(II) perchlorate
;
_space_group_IT_number 19
_symmetry_cell_setting orthorhombic
_symmetry_space_group_name_Hall 'P 2ac 2ab'
_symmetry_space_group_name_H-M 'P 21 21 21'
_atom_sites_solution_hydrogens geom
_atom_sites_solution_primary direct
_atom_sites_solution_secondary difmap
_cell_angle_alpha 90.00
_cell_angle_beta 90.00
_cell_angle_gamma 90.00
_cell_formula_units_Z 4
_cell_length_a 8.07950(10)
_cell_length_b 13.7163(3)
_cell_length_c 23.0913(5)
_cell_measurement_reflns_used 18270
_cell_measurement_temperature 183(2)
_cell_measurement_theta_max 27.47
_cell_measurement_theta_min 2.31
_cell_volume 2559.00(8)
_computing_cell_refinement 'DENZO (Otwinowski & Minor, 1997)'
_computing_data_collection 'COLLECT (Nonius, 1998)'
_computing_data_reduction 'DENZO (Otwinowski & Minor, 1997)'
_computing_molecular_graphics 'SHELXTL (Siemens, 1990)'
_computing_publication_material 'SHELXL97 (Sheldrick, 1997)'
_computing_structure_refinement 'SHELXL97 (Sheldrick, 1997)'
_computing_structure_solution 'SHELXS97 (Sheldrick, 1997)'
_diffrn_ambient_temperature 183(2)
_diffrn_measured_fraction_theta_full 0.997
_diffrn_measured_fraction_theta_max 0.997
_diffrn_measurement_device_type 'Nonius KappaCCD'
_diffrn_measurement_method '\f and \w'
_diffrn_radiation_monochromator graphite
_diffrn_radiation_source 'fine-focus sealed tube'
_diffrn_radiation_type MoK\a
_diffrn_radiation_wavelength 0.71073
_diffrn_reflns_av_R_equivalents 0.0602
_diffrn_reflns_av_sigmaI/netI 0.0448
_diffrn_reflns_limit_h_max 9
_diffrn_reflns_limit_h_min -10
_diffrn_reflns_limit_k_max 17
_diffrn_reflns_limit_k_min -17
_diffrn_reflns_limit_l_max 29
_diffrn_reflns_limit_l_min -28
_diffrn_reflns_number 18270
_diffrn_reflns_theta_full 27.47
_diffrn_reflns_theta_max 27.47
_diffrn_reflns_theta_min 2.31
_exptl_absorpt_coefficient_mu 1.181
_exptl_absorpt_correction_type none
_exptl_crystal_colour blue
_exptl_crystal_density_diffrn 1.434
_exptl_crystal_density_method 'not measured'
_exptl_crystal_description prism
_exptl_crystal_F_000 1160
_exptl_crystal_size_max 0.06
_exptl_crystal_size_mid 0.06
_exptl_crystal_size_min 0.05
_refine_diff_density_max 0.731
_refine_diff_density_min -0.647
_refine_ls_abs_structure_details 'Flack (1983), 2541 Friedel pairs'
_refine_ls_abs_structure_Flack 0.002(16)
_refine_ls_extinction_method none
_refine_ls_goodness_of_fit_ref 1.040
_refine_ls_hydrogen_treatment constr
_refine_ls_matrix_type full
_refine_ls_number_parameters 295
_refine_ls_number_reflns 5858
_refine_ls_number_restraints 0
_refine_ls_restrained_S_all 1.040
_refine_ls_R_factor_all 0.0615
_refine_ls_R_factor_gt 0.0493
_refine_ls_shift/su_max 0.038
_refine_ls_shift/su_mean 0.002
_refine_ls_structure_factor_coef Fsqd
_refine_ls_weighting_details 'calc w=1/[\s^2^(Fo^2^)+(0.0822P)^2^+1.0799P] where P=(Fo^2^+2Fc^2^)/3'
_refine_ls_weighting_scheme calc
_refine_ls_wR_factor_gt 0.1291
_refine_ls_wR_factor_ref 0.1376
_reflns_number_gt 4978
_reflns_number_total 5858
_reflns_threshold_expression I>2\s(I)
_cod_data_source_file hy2083.cif
_cod_data_source_block I
_cod_database_code 2217127
_cod_database_fobs_code 2217127

loop_
_symmetry_equiv_pos_as_xyz
'x, y, z'
'-x+1/2, -y, z+1/2'
'-x, y+1/2, -z+1/2'
'x+1/2, -y+1/2, -z'

loop_
_atom_site_type_symbol
_atom_site_label
_atom_site_fract_x
_atom_site_fract_y
_atom_site_fract_z
_atom_site_U_iso_or_equiv
_atom_site_adp_type
_atom_site_calc_flag
_atom_site_refinement_flags
_atom_site_occupancy
_atom_site_disorder_assembly
_atom_site_disorder_group
Zn Zn 0.54052(5) 0.85174(3) 0.645222(17) 0.03886(13) Uani d . 1 . .
S S 0.38553(14) 0.73185(7) 0.60351(5) 0.0489(2) Uani d . 1 . .
N N1 0.5011(5) 0.8137(3) 0.74001(15) 0.0618(11) Uani d . 1 . .
H H1C 0.4144 0.7691 0.7400 0.074 Uiso calc R 1 . .
N N2 0.3875(5) 0.9714(3) 0.67100(19) 0.0631(10) Uani d . 1 . .
H H2C 0.4580 1.0237 0.6779 0.076 Uiso calc R 1 . .
N N3 0.5965(5) 0.9402(3) 0.56637(15) 0.0554(9) Uani d . 1 . .
H H3C 0.6522 0.9965 0.5776 0.067 Uiso calc R 1 . .
N N4 0.8012(4) 0.8308(3) 0.65356(15) 0.0541(9) Uani d . 1 . .
H H4C 0.8461 0.8926 0.6589 0.065 Uiso calc R 1 . .
C C1 0.4320(9) 0.9025(4) 0.7666(2) 0.084(2) Uani d . 1 . .
H H1A 0.5223 0.9492 0.7751 0.100 Uiso calc R 1 . .
H H1B 0.3767 0.8858 0.8035 0.100 Uiso calc R 1 . .
C C2 0.3087(8) 0.9488(5) 0.7257(3) 0.0865(19) Uani d . 1 . .
H H2A 0.2152 0.9035 0.7191 0.104 Uiso calc R 1 . .
H H2B 0.2643 1.0093 0.7432 0.104 Uiso calc R 1 . .
C C3 0.2676(7) 1.0040(6) 0.6259(3) 0.095(2) Uani d . 1 . .
H H3A 0.1984 1.0567 0.6423 0.113 Uiso calc R 1 . .
H H3B 0.1934 0.9488 0.6164 0.113 Uiso calc R 1 . .
C C4 0.3464(8) 1.0407(5) 0.5699(3) 0.0880(19) Uani d . 1 . .
H H4A 0.2574 1.0656 0.5444 0.106 Uiso calc R 1 . .
H H4B 0.4193 1.0964 0.5795 0.106 Uiso calc R 1 . .
C C5 0.4450(8) 0.9681(4) 0.5367(2) 0.0724(14) Uani d . 1 . .
H H5A 0.3767 0.9092 0.5301 0.087 Uiso calc R 1 . .
H H5B 0.4734 0.9959 0.4984 0.087 Uiso calc R 1 . .
C C6 0.7047(7) 0.8838(4) 0.5260(2) 0.0691(14) Uani d . 1 . .
H H6A 0.7189 0.9214 0.4897 0.083 Uiso calc R 1 . .
H H6B 0.6495 0.8216 0.5161 0.083 Uiso calc R 1 . .
C C7 0.8750(7) 0.8621(5) 0.5518(2) 0.0780(16) Uani d . 1 . .
H H7A 0.9470 0.8363 0.5206 0.094 Uiso calc R 1 . .
H H7B 0.9242 0.9241 0.5652 0.094 Uiso calc R 1 . .
C C8 0.8765(7) 0.7925(4) 0.6002(2) 0.0718(14) Uani d . 1 . .
H H8A 0.9925 0.7738 0.6084 0.086 Uiso calc R 1 . .
H H8B 0.8163 0.7329 0.5884 0.086 Uiso calc R 1 . .
C C9 0.8607(6) 0.7707(5) 0.7035(2) 0.0704(14) Uani d . 1 . .
H H9A 0.9831 0.7722 0.7043 0.084 Uiso calc R 1 . .
H H9B 0.8259 0.7023 0.6976 0.084 Uiso calc R 1 . .
C C10 0.7948(7) 0.8062(5) 0.7619(2) 0.0766(16) Uani d . 1 . .
H H10A 0.8712 0.7847 0.7929 0.092 Uiso calc R 1 . .
H H10B 0.7929 0.8784 0.7620 0.092 Uiso calc R 1 . .
C C11 0.6270(9) 0.7697(5) 0.7749(2) 0.0811(17) Uani d . 1 . .
H H11A 0.6247 0.6982 0.7688 0.097 Uiso calc R 1 . .
H H11B 0.6020 0.7821 0.8162 0.097 Uiso calc R 1 . .
C C12 0.4652(7) 0.6230(3) 0.6411(2) 0.0608(11) Uani d . 1 . .
H H12A 0.5863 0.6294 0.6465 0.073 Uiso calc R 1 . .
H H12B 0.4135 0.6182 0.6799 0.073 Uiso calc R 1 . .
C C13 0.4289(5) 0.5323(3) 0.60742(18) 0.0495(10) Uani d . 1 . .
C C14 0.2793(5) 0.4818(3) 0.60754(16) 0.0422(8) Uani d . 1 . .
C C15 0.1353(6) 0.5078(3) 0.63574(18) 0.0547(10) Uani d . 1 . .
H H15A 0.1418 0.5657 0.6582 0.066 Uiso calc R 1 . .
C C16 -0.0175(7) 0.4616(4) 0.6360(2) 0.0653(12) Uani d . 1 . .
H H16A -0.1021 0.4942 0.6571 0.078 Uiso calc R 1 . .
C C17 -0.0651(7) 0.3740(4) 0.6098(2) 0.0698(13) Uani d . 1 . .
H H17A -0.1756 0.3537 0.6169 0.084 Uiso calc R 1 . .
C C18 0.0282(8) 0.3127(4) 0.5746(2) 0.0692(13) Uani d . 1 . .
H H18A -0.0273 0.2558 0.5614 0.083 Uiso calc R 1 . .
C C19 0.1875(7) 0.3225(4) 0.5565(2) 0.0665(13) Uani d . 1 . .
H H19A 0.2266 0.2723 0.5317 0.080 Uiso calc R 1 . .
C C20 0.2998(6) 0.3947(3) 0.5689(2) 0.0546(10) Uani d . 1 . .
C C21 0.4628(8) 0.4009(4) 0.5486(3) 0.0780(16) Uani d . 1 . .
H H21A 0.5143 0.3556 0.5232 0.094 Uiso calc R 1 . .
C C22 0.5374(7) 0.4838(4) 0.5715(3) 0.0699(13) Uani d . 1 . .
H H22A 0.6474 0.5042 0.5635 0.084 Uiso calc R 1 . .
Cl Cl 0.79877(18) 0.11964(9) 0.68485(6) 0.0683(3) Uani d . 1 . .
O O41 0.8208(14) 0.2153(8) 0.7006(5) 0.091(3) Uiso d P 0.575(13) A 1
O O42 0.6918(15) 0.0533(10) 0.7147(5) 0.114(4) Uiso d P 0.575(13) A 1
O O43 0.918(3) 0.0559(17) 0.6803(12) 0.221(9) Uiso d P 0.575(13) A 1
O O44 0.8335(15) 0.0986(8) 0.6292(5) 0.122(4) Uiso d P 0.575(13) A 1
O O41A 0.823(3) 0.2011(15) 0.7194(9) 0.126(7) Uiso d P 0.425(13) A 2
O O42A 0.6508(15) 0.0964(10) 0.7185(5) 0.082(3) Uiso d P 0.425(13) A 2
O O43A 0.961(2) 0.0861(11) 0.7227(7) 0.120(5) Uiso d P 0.425(13) A 2
O O44A 0.7107(19) 0.1457(11) 0.6300(6) 0.116(5) Uiso d P 0.425(13) A 2

loop_
_atom_site_aniso_label
_atom_site_aniso_U_11
_atom_site_aniso_U_22
_atom_site_aniso_U_33
_atom_site_aniso_U_12
_atom_site_aniso_U_13
_atom_site_aniso_U_23
Zn 0.0422(2) 0.0405(2) 0.0338(2) -0.00398(19) -0.00309(18) -0.00221(17)
S 0.0618(6) 0.0410(5) 0.0440(5) -0.0080(4) -0.0168(5) -0.0002(4)
N1 0.079(3) 0.069(2) 0.0373(17) -0.025(2) 0.0085(17) -0.0057(17)
N2 0.054(2) 0.056(2) 0.079(3) -0.0016(19) 0.008(2) -0.015(2)
N3 0.071(2) 0.059(2) 0.0365(17) -0.0173(19) -0.0119(16) 0.0113(15)
N4 0.0449(16) 0.069(2) 0.0479(19) -0.0047(17) 0.0017(15) -0.0041(17)
C1 0.114(5) 0.085(4) 0.052(3) -0.037(4) 0.032(3) -0.025(3)
C2 0.070(3) 0.094(4) 0.096(5) -0.003(3) 0.027(3) -0.033(4)
C3 0.055(3) 0.107(5) 0.121(5) 0.022(3) -0.019(3) -0.033(4)
C4 0.089(4) 0.080(4) 0.095(5) 0.007(3) -0.035(4) 0.015(3)
C5 0.085(4) 0.073(3) 0.059(3) 0.001(3) -0.017(3) 0.018(2)
C6 0.083(3) 0.088(4) 0.037(2) -0.004(3) 0.014(2) 0.003(2)
C7 0.066(3) 0.117(5) 0.051(3) -0.017(3) 0.015(2) -0.014(3)
C8 0.062(3) 0.089(4) 0.064(3) -0.005(3) 0.012(2) -0.008(3)
C9 0.054(3) 0.082(3) 0.075(3) 0.003(3) -0.024(2) 0.008(3)
C10 0.083(4) 0.092(4) 0.055(3) 0.003(3) -0.032(3) 0.001(3)
C11 0.111(5) 0.086(4) 0.047(3) -0.019(4) -0.007(3) 0.014(3)
C12 0.086(3) 0.044(2) 0.053(2) -0.009(2) -0.025(3) 0.0027(18)
C13 0.057(2) 0.0449(19) 0.046(2) -0.0006(18) -0.0149(18) 0.0022(17)
C14 0.055(2) 0.0375(18) 0.0337(17) 0.0030(17) -0.0042(16) 0.0017(15)
C15 0.075(3) 0.050(2) 0.038(2) 0.008(2) 0.002(2) 0.0029(18)
C16 0.067(3) 0.075(3) 0.054(3) 0.004(3) 0.012(2) 0.005(2)
C17 0.065(3) 0.077(3) 0.067(3) -0.011(3) 0.007(2) 0.017(3)
C18 0.083(3) 0.059(3) 0.066(3) -0.022(3) -0.007(3) -0.002(2)
C19 0.075(3) 0.052(2) 0.073(3) -0.007(2) -0.004(3) -0.012(2)
C20 0.068(3) 0.044(2) 0.052(2) 0.001(2) 0.001(2) -0.0080(18)
C21 0.064(3) 0.067(3) 0.103(4) -0.006(3) 0.016(3) -0.032(3)
C22 0.056(2) 0.068(3) 0.086(3) -0.005(3) -0.003(3) -0.005(3)
Cl 0.0732(7) 0.0494(6) 0.0825(8) -0.0190(5) 0.0227(7) -0.0145(6)

loop_
_atom_type_symbol
_atom_type_description
_atom_type_scat_dispersion_real
_atom_type_scat_dispersion_imag
_atom_type_scat_source
C C 0.0033 0.0016 'International Tables Vol C Tables 4.2.6.8 and 6.1.1.4'
H H 0.0000 0.0000 'International Tables Vol C Tables 4.2.6.8 and 6.1.1.4'
N N 0.0061 0.0033 'International Tables Vol C Tables 4.2.6.8 and 6.1.1.4'
O O 0.0106 0.0060 'International Tables Vol C Tables 4.2.6.8 and 6.1.1.4'
S S 0.1246 0.1234 'International Tables Vol C Tables 4.2.6.8 and 6.1.1.4'
Cl Cl 0.1484 0.1585 'International Tables Vol C Tables 4.2.6.8 and 6.1.1.4'
Zn Zn 0.2839 1.4301 'International Tables Vol C Tables 4.2.6.8 and 6.1.1.4'

loop_
_geom_angle_atom_site_label_1
_geom_angle_atom_site_label_2
_geom_angle_atom_site_label_3
_geom_angle
_geom_angle_publ_flag
N4 Zn N2 130.42(16) y
N4 Zn N3 86.95(15) y
N2 Zn N3 85.81(17) y
N4 Zn N1 91.17(15) y
N2 Zn N1 80.05(17) y
N3 Zn N1 159.70(15) y
N4 Zn S 118.88(11) y
N2 Zn S 110.70(12) y
N3 Zn S 99.13(10) y
N1 Zn S 99.46(11) y
C12 S Zn 101.15(14) ?
C11 N1 C1 112.6(5) ?
C11 N1 Zn 122.7(3) ?
C1 N1 Zn 105.3(3) ?
C11 N1 H1C 104.9 ?
C1 N1 H1C 104.9 ?
Zn N1 H1C 104.9 ?
C2 N2 C3 112.8(5) ?
C2 N2 Zn 109.4(4) ?
C3 N2 Zn 114.3(4) ?
C2 N2 H2C 106.6 ?
C3 N2 H2C 106.6 ?
Zn N2 H2C 106.6 ?
C5 N3 C6 109.5(4) ?
C5 N3 Zn 110.9(3) ?
C6 N3 Zn 110.2(3) ?
C5 N3 H3C 108.7 ?
C6 N3 H3C 108.7 ?
Zn N3 H3C 108.7 ?
C8 N4 C9 108.4(4) ?
C8 N4 Zn 112.4(3) ?
C9 N4 Zn 117.4(3) ?
C8 N4 H4C 105.9 ?
C9 N4 H4C 105.9 ?
Zn N4 H4C 105.9 ?
N1 C1 C2 109.7(4) ?
N1 C1 H1A 109.7 ?
C2 C1 H1A 109.7 ?
N1 C1 H1B 109.7 ?
C2 C1 H1B 109.7 ?
H1A C1 H1B 108.2 ?
N2 C2 C1 110.2(5) ?
N2 C2 H2A 109.6 ?
C1 C2 H2A 109.6 ?
N2 C2 H2B 109.6 ?
C1 C2 H2B 109.6 ?
H2A C2 H2B 108.1 ?
N2 C3 C4 114.8(5) ?
N2 C3 H3A 108.6 ?
C4 C3 H3A 108.6 ?
N2 C3 H3B 108.6 ?
C4 C3 H3B 108.6 ?
H3A C3 H3B 107.5 ?
C5 C4 C3 116.0(5) ?
C5 C4 H4A 108.3 ?
C3 C4 H4A 108.3 ?
C5 C4 H4B 108.3 ?
C3 C4 H4B 108.3 ?
H4A C4 H4B 107.4 ?
N3 C5 C4 112.5(5) ?
N3 C5 H5A 109.1 ?
C4 C5 H5A 109.1 ?
N3 C5 H5B 109.1 ?
C4 C5 H5B 109.1 ?
H5A C5 H5B 107.8 ?
N3 C6 C7 112.6(4) ?
N3 C6 H6A 109.1 ?
C7 C6 H6A 109.1 ?
N3 C6 H6B 109.1 ?
C7 C6 H6B 109.1 ?
H6A C6 H6B 107.8 ?
C8 C7 C6 115.5(5) ?
C8 C7 H7A 108.4 ?
C6 C7 H7A 108.4 ?
C8 C7 H7B 108.4 ?
C6 C7 H7B 108.4 ?
H7A C7 H7B 107.5 ?
C7 C8 N4 113.7(5) ?
C7 C8 H8A 108.8 ?
N4 C8 H8A 108.8 ?
C7 C8 H8B 108.8 ?
N4 C8 H8B 108.8 ?
H8A C8 H8B 107.7 ?
N4 C9 C10 113.1(5) ?
N4 C9 H9A 109.0 ?
C10 C9 H9A 109.0 ?
N4 C9 H9B 109.0 ?
C10 C9 H9B 109.0 ?
H9A C9 H9B 107.8 ?
C11 C10 C9 113.0(5) ?
C11 C10 H10A 109.0 ?
C9 C10 H10A 109.0 ?
C11 C10 H10B 109.0 ?
C9 C10 H10B 109.0 ?
H10A C10 H10B 107.8 ?
N1 C11 C10 113.3(4) ?
N1 C11 H11A 108.9 ?
C10 C11 H11A 108.9 ?
N1 C11 H11B 108.9 ?
C10 C11 H11B 108.9 ?
H11A C11 H11B 107.7 ?
C13 C12 S 111.1(3) ?
C13 C12 H12A 109.4 ?
S C12 H12A 109.4 ?
C13 C12 H12B 109.4 ?
S C12 H12B 109.4 ?
H12A C12 H12B 108.0 ?
C22 C13 C14 108.2(4) ?
C22 C13 C12 126.1(4) ?
C14 C13 C12 125.7(4) ?
C15 C14 C13 127.1(4) ?
C15 C14 C20 125.4(4) ?
C13 C14 C20 107.4(4) ?
C14 C15 C16 129.4(4) ?
C14 C15 H15A 115.3 ?
C16 C15 H15A 115.3 ?
C15 C16 C17 129.3(5) ?
C15 C16 H16A 115.3 ?
C17 C16 H16A 115.3 ?
C18 C17 C16 128.6(5) ?
C18 C17 H17A 115.7 ?
C16 C17 H17A 115.7 ?
C19 C18 C17 129.3(5) ?
C19 C18 H18A 115.4 ?
C17 C18 H18A 115.4 ?
C18 C19 C20 129.2(5) ?
C18 C19 H19A 115.4 ?
C20 C19 H19A 115.4 ?
C19 C20 C21 126.5(5) ?
C19 C20 C14 128.7(5) ?
C21 C20 C14 104.8(4) ?
C22 C21 C20 109.2(5) ?
C22 C21 H21A 125.4 ?
C20 C21 H21A 125.4 ?
C13 C22 C21 110.4(5) ?
C13 C22 H22A 124.8 ?
C21 C22 H22A 124.8 ?
O43 Cl O44 68.0(13) ?
O43 Cl O41 124.5(12) ?
O44 Cl O41 115.5(7) ?
O43 Cl O41A 119.0(15) ?
O44 Cl O41A 133.9(10) ?
O41 Cl O41A 19.9(9) ?
O43 Cl O42 93.4(11) ?
O44 Cl O42 116.7(7) ?
O41 Cl O42 123.9(8) ?
O41A Cl O42 108.6(11) ?
O43 Cl O42A 120.1(11) ?
O44 Cl O42A 129.2(7) ?
O41 Cl O42A 100.0(8) ?
O41A Cl O42A 89.0(11) ?
O42 Cl O42A 27.3(6) ?
O43 Cl O44A 116.3(14) ?
O44 Cl O44A 48.9(6) ?
O41 Cl O44A 93.2(8) ?
O41A Cl O44A 111.1(11) ?
O42 Cl O44A 105.8(7) ?
O42A Cl O44A 96.5(7) ?
O43 Cl O43A 42.8(11) ?
O44 Cl O43A 106.4(8) ?
O41 Cl O43A 91.3(8) ?
O41A Cl O43A 78.9(11) ?
O42 Cl O43A 92.7(7) ?
O42A Cl O43A 107.9(7) ?
O44A Cl O43A 154.0(8) ?
Cl O43 O44 57.3(11) ?
Cl O44 O43 54.7(10) ?

loop_
_geom_bond_atom_site_label_1
_geom_bond_atom_site_label_2
_geom_bond_distance
_geom_bond_publ_flag
Zn N4 2.134(4) y
Zn N2 2.139(4) y
Zn N3 2.235(3) y
Zn N1 2.272(4) y
Zn S 2.2804(10) y
S C12 1.843(4) ?
N1 C11 1.431(8) ?
N1 C1 1.474(7) ?
N1 H1C 0.9300 ?
N2 C2 1.448(8) ?
N2 C3 1.491(8) ?
N2 H2C 0.9300 ?
N3 C5 1.454(7) ?
N3 C6 1.494(7) ?
N3 H3C 0.9300 ?
N4 C8 1.472(6) ?
N4 C9 1.496(6) ?
N4 H4C 0.9300 ?
C1 C2 1.512(10) ?
C1 H1A 0.9900 ?
C1 H1B 0.9900 ?
C2 H2A 0.9900 ?
C2 H2B 0.9900 ?
C3 C4 1.527(10) ?
C3 H3A 0.9900 ?
C3 H3B 0.9900 ?
C4 C5 1.488(10) ?
C4 H4A 0.9900 ?
C4 H4B 0.9900 ?
C5 H5A 0.9900 ?
C5 H5B 0.9900 ?
C6 C7 1.529(8) ?
C6 H6A 0.9900 ?
C6 H6B 0.9900 ?
C7 C8 1.469(8) ?
C7 H7A 0.9900 ?
C7 H7B 0.9900 ?
C8 H8A 0.9900 ?
C8 H8B 0.9900 ?
C9 C10 1.530(8) ?
C9 H9A 0.9900 ?
C9 H9B 0.9900 ?
C10 C11 1.476(9) ?
C10 H10A 0.9900 ?
C10 H10B 0.9900 ?
C11 H11A 0.9900 ?
C11 H11B 0.9900 ?
C12 C13 1.496(6) ?
C12 H12A 0.9900 ?
C12 H12B 0.9900 ?
C13 C22 1.379(7) ?
C13 C14 1.393(6) ?
C14 C15 1.380(6) ?
C14 C20 1.500(6) ?
C15 C16 1.388(7) ?
C15 H15A 0.9500 ?
C16 C17 1.400(8) ?
C16 H16A 0.9500 ?
C17 C18 1.390(8) ?
C17 H17A 0.9500 ?
C18 C19 1.360(8) ?
C18 H18A 0.9500 ?
C19 C20 1.374(7) ?
C19 H19A 0.9500 ?
C20 C21 1.401(8) ?
C21 C22 1.392(7) ?
C21 H21A 0.9500 ?
C22 H22A 0.9500 ?
Cl O43 1.31(2) ?
Cl O44 1.345(12) ?
Cl O41 1.373(11) ?
Cl O41A 1.39(2) ?
Cl O42 1.432(12) ?
Cl O42A 1.461(11) ?
Cl O44A 1.496(15) ?
Cl O43A 1.640(16) ?
O43 O44 1.48(3) ?
